data_4124620
loop_
_publ_author_name
'Asprey, L.B.'
'Zachariasen, W.H.'
'Ellinger, F.H.'

_publ_section_title
;
 Preparation, identification and crystal structure of a pentavalent
 americium compound, K Am O2 F2
;
_journal_name_full 'Journal of the American Chemical Society'
_journal_page_first 5235
_journal_page_last 5237
_journal_volume 76
_journal_year 1954
_chemical_formula_sum 'Am F2 K O2'
_chemical_name_systematic 'K Am O2 F2'
_space_group_IT_number 166
_symmetry_space_group_name_Hall '-P 3* 2'
_symmetry_space_group_name_H-M 'R -3 m :R'
_cell_angle_alpha 36.25
_cell_angle_beta 36.25
_cell_angle_gamma 36.25
_cell_formula_units_Z 1
_cell_length_a 6.78
_cell_length_b 6.78
_cell_length_c 6.78
_cell_volume 97.511
_citation_journal_id_ASTM JACSAT
_cod_data_source_file Asprey_JACSAT_1954_1448.cif
_cod_data_source_block Am1F2K1O2
_cod_original_cell_volume 97.51129
_cod_original_sg_symbol_Hall '-R 3 2" (-y+z,x+z,-x+y+z)'
_cod_original_formula_sum 'Am1 F2 K1 O2'
_cod_database_code 4124620

loop_
_symmetry_equiv_pos_as_xyz
x,y,z
z,x,y
y,z,x
-y,-x,-z
-z,-y,-x
-x,-z,-y
-x,-y,-z
-z,-x,-y
-y,-z,-x
y,x,z
z,y,x
x,z,y

loop_
_atom_site_label
_atom_site_type_symbol
_atom_site_fract_x
_atom_site_fract_y
_atom_site_fract_z
_atom_site_occupancy
_atom_site_U_iso_or_equiv
F1 F-1 0.356 0.356 0.356 1 0.0
O1 O-2 0.102 0.102 0.102 1 0.0
K1 K+1 0.5 0.5 0.5 1 0.0
Am1 Am+5 0 0 0 1 0.0
